data_4033068
loop_
_publ_author_name
'Lankri, David'
'Mostinski, Yelena'
'Tsvelikhovsky, Dmitry'

_publ_section_title
;
 Palladium-Catalyzed Cascade Assembly of Tricyclic Spiroethers from
 Diene-Alcohol Precursors.
;
_journal_issue 18
_journal_name_full 'The Journal of organic chemistry'
_journal_page_first 9452
_journal_page_last 9463
_journal_paper_doi 10.1021/acs.joc.7b01481
_journal_volume 82
_journal_year 2017
_chemical_formula_moiety 'C17 H20 O'
_chemical_formula_sum 'C17 H20 O'
_chemical_formula_weight 240.33
_chemical_name_systematic
; 
 ? 
;
_space_group_IT_number 14
_symmetry_cell_setting monoclinic
_symmetry_space_group_name_Hall '-P 2ybc'
_symmetry_space_group_name_H-M 'P 1 21/c 1'
_atom_sites_solution_hydrogens geom
_atom_sites_solution_primary direct
_atom_sites_solution_secondary difmap
_audit_creation_method SHELXL-97
_cell_angle_alpha 90.00
_cell_angle_beta 104.576(3)
_cell_angle_gamma 90.00
_cell_formula_units_Z 8
_cell_length_a 23.131(4)
_cell_length_b 8.671(2)
_cell_length_c 13.663(2)
_cell_measurement_reflns_used 6944
_cell_measurement_temperature 150(1)
_cell_measurement_theta_max 27.664
_cell_measurement_theta_min 2.519
_cell_volume 2652.2(9)
_computing_cell_refinement 'Bruker SMART'
_computing_data_collection 'Bruker SMART'
_computing_data_reduction 'Bruker SAINT'
_computing_molecular_graphics 'Bruker SHELXTL'
_computing_publication_material 'Bruker SHELXTL'
_computing_structure_refinement 'SHELXL-97 (Sheldrick, 1997)'
_computing_structure_solution 'SHELXS-97 (Sheldrick, 1990)'
_diffrn_ambient_temperature 150(1)
_diffrn_measured_fraction_theta_full 0.994
_diffrn_measured_fraction_theta_max 0.994
_diffrn_measurement_device_type 'CCD area detector'
_diffrn_measurement_method 'phi and omega scans'
_diffrn_radiation_monochromator graphite
_diffrn_radiation_source 'fine-focus sealed tube'
_diffrn_radiation_type MoK\a
_diffrn_radiation_wavelength 0.71073
_diffrn_reflns_av_R_equivalents 0.0393
_diffrn_reflns_av_sigmaI/netI 0.0325
_diffrn_reflns_limit_h_max 29
_diffrn_reflns_limit_h_min -29
_diffrn_reflns_limit_k_max 11
_diffrn_reflns_limit_k_min -11
_diffrn_reflns_limit_l_max 17
_diffrn_reflns_limit_l_min -17
_diffrn_reflns_number 27056
_diffrn_reflns_theta_full 27.00
_diffrn_reflns_theta_max 27.00
_diffrn_reflns_theta_min 1.82
_exptl_absorpt_coefficient_mu 0.073
_exptl_absorpt_correction_T_max 0.9892
_exptl_absorpt_correction_T_min 0.9702
_exptl_absorpt_correction_type multi-scan
_exptl_absorpt_process_details 'Bruker SADABS V2.05'
_exptl_crystal_colour colorless
_exptl_crystal_density_diffrn 1.204
_exptl_crystal_density_method 'not measured'
_exptl_crystal_description plate
_exptl_crystal_F_000 1040
_exptl_crystal_size_max 0.42
_exptl_crystal_size_mid 0.21
_exptl_crystal_size_min 0.15
_refine_diff_density_max 0.349
_refine_diff_density_min -0.300
_refine_diff_density_rms 0.047
_refine_ls_extinction_method none
_refine_ls_goodness_of_fit_ref 1.168
_refine_ls_hydrogen_treatment constr
_refine_ls_matrix_type full
_refine_ls_number_parameters 325
_refine_ls_number_reflns 5768
_refine_ls_number_restraints 0
_refine_ls_restrained_S_all 1.168
_refine_ls_R_factor_all 0.0790
_refine_ls_R_factor_gt 0.0679
_refine_ls_shift/su_max 0.000
_refine_ls_shift/su_mean 0.000
_refine_ls_structure_factor_coef Fsqd
_refine_ls_weighting_details 'calc w=1/[\s^2^(Fo^2^)+(0.0527P)^2^+1.3409P] where P=(Fo^2^+2Fc^2^)/3'
_refine_ls_weighting_scheme calc
_refine_ls_wR_factor_gt 0.1404
_refine_ls_wR_factor_ref 0.1459
_reflns_number_gt 5012
_reflns_number_total 5768
_reflns_threshold_expression >2sigma(I)
_cod_data_source_file jo7b01481_si_002.cif
_cod_data_source_block LM-VIII-014_compound_44a
_cod_depositor_comments
;
The following automatic conversions were performed:

'_symmetry_cell_setting' value 'Monoclinic' changed to 'monoclinic'
according to
/home/data/users/saulius/crontab/automatic-downloads/current/ACS/lib/dictionaries/cif_core.dic
dictionary named 'cif_core.dic' version 2.4.2 from 2011-04-26.

'_refine_ls_hydrogen_treatment' value 'Constr' changed to 'constr'
according to
/home/data/users/saulius/crontab/automatic-downloads/current/ACS/lib/dictionaries/cif_core.dic
dictionary named 'cif_core.dic' version 2.4.2 from 2011-04-26.

Automatic conversion script
Id: cif_fix_values 4973 2017-02-22 13:04:09Z antanas 
;
_cod_original_cell_volume 2652.3(8)
_cod_original_sg_symbol_Hall '-P 2ybc '
_cod_original_sg_symbol_H-M P2(1)/c
_cod_database_code 4033068

loop_
_symmetry_equiv_pos_as_xyz
'x, y, z'
'-x, y+1/2, -z+1/2'
'-x, -y, -z'
'x, -y-1/2, z-1/2'

loop_
_atom_site_label
_atom_site_type_symbol
_atom_site_fract_x
_atom_site_fract_y
_atom_site_fract_z
_atom_site_U_iso_or_equiv
_atom_site_adp_type
_atom_site_occupancy
_atom_site_symmetry_multiplicity
_atom_site_calc_flag
_atom_site_refinement_flags
C1 C 0.13756(9) 0.3009(2) 0.24614(15) 0.0332(4) Uani 1 1 d .
H1A H 0.1729 0.3488 0.2925 0.040 Uiso 1 1 calc R
H1B H 0.1246 0.3670 0.1855 0.040 Uiso 1 1 calc R
C2 C 0.15253(9) 0.1397(2) 0.21633(14) 0.0319(4) Uani 1 1 d .
H2A H 0.1950 0.1315 0.2147 0.038 Uiso 1 1 calc R
H2B H 0.1268 0.1093 0.1497 0.038 Uiso 1 1 calc R
C3 C 0.13944(8) 0.0434(2) 0.30139(14) 0.0272(4) Uani 1 1 d .
H3 H 0.1315 -0.0671 0.2815 0.033 Uiso 1 1 calc R
C4 C 0.08466(8) 0.1223(2) 0.32265(13) 0.0241(4) Uani 1 1 d .
C5 C 0.09287(8) 0.1090(2) 0.43654(13) 0.0258(4) Uani 1 1 d .
H5 H 0.0884 -0.0025 0.4519 0.031 Uiso 1 1 calc R
C6 C 0.15824(8) 0.1502(2) 0.47835(14) 0.0314(4) Uani 1 1 d .
H6A H 0.1735 0.1138 0.5488 0.038 Uiso 1 1 calc R
H6B H 0.1649 0.2627 0.4754 0.038 Uiso 1 1 calc R
C7 C 0.18734(9) 0.0607(3) 0.40436(14) 0.0359(5) Uani 1 1 d .
H7A H 0.2008 -0.0422 0.4324 0.043 Uiso 1 1 calc R
H7B H 0.2224 0.1180 0.3944 0.043 Uiso 1 1 calc R
C8 C 0.01982(8) 0.0777(2) 0.28132(14) 0.0318(4) Uani 1 1 d .
H8A H 0.0146 -0.0356 0.2801 0.038 Uiso 1 1 calc R
H8B H 0.0036 0.1192 0.2124 0.038 Uiso 1 1 calc R
C9 C -0.01004(8) 0.1538(2) 0.35788(13) 0.0260(4) Uani 1 1 d .
C10 C 0.03835(8) 0.1931(2) 0.45428(13) 0.0252(4) Uani 1 1 d .
H10A H 0.0453 0.3057 0.4609 0.030 Uiso 1 1 calc R
H10B H 0.0276 0.1540 0.5154 0.030 Uiso 1 1 calc R
C11 C -0.06863(8) 0.1777(2) 0.33770(13) 0.0259(4) Uani 1 1 d .
H11 H -0.0903 0.1441 0.2726 0.031 Uiso 1 1 calc R
C12 C -0.10555(8) 0.2474(2) 0.39931(13) 0.0241(4) Uani 1 1 d .
C13 C -0.08353(8) 0.3384(2) 0.48564(13) 0.0264(4) Uani 1 1 d .
H13 H -0.0417 0.3551 0.5090 0.032 Uiso 1 1 calc R
C14 C -0.12178(9) 0.4046(2) 0.53750(14) 0.0289(4) Uani 1 1 d .
H14 H -0.1060 0.4663 0.5955 0.035 Uiso 1 1 calc R
C15 C -0.18275(9) 0.3809(2) 0.50510(15) 0.0345(5) Uani 1 1 d .
H15 H -0.2089 0.4261 0.5406 0.041 Uiso 1 1 calc R
C16 C -0.20535(9) 0.2905(3) 0.42026(16) 0.0366(5) Uani 1 1 d .
H16 H -0.2471 0.2728 0.3979 0.044 Uiso 1 1 calc R
C17 C -0.16732(8) 0.2260(2) 0.36816(14) 0.0297(4) Uani 1 1 d .
H17 H -0.1836 0.1656 0.3097 0.036 Uiso 1 1 calc R
C18 C 0.35770(10) 0.2974(2) 0.62355(14) 0.0357(5) Uani 1 1 d .
H18A H 0.3729 0.3618 0.5756 0.043 Uiso 1 1 calc R
H18B H 0.3219 0.3477 0.6363 0.043 Uiso 1 1 calc R
C19 C 0.34253(9) 0.1372(3) 0.58082(14) 0.0368(5) Uani 1 1 d .
H19A H 0.3694 0.1048 0.5386 0.044 Uiso 1 1 calc R
H19B H 0.3006 0.1308 0.5404 0.044 Uiso 1 1 calc R
C20 C 0.35265(9) 0.0414(2) 0.67722(14) 0.0307(4) Uani 1 1 d .
H20 H 0.3601 -0.0697 0.6649 0.037 Uiso 1 1 calc R
C21 C 0.40679(8) 0.1174(2) 0.74769(13) 0.0260(4) Uani 1 1 d .
C22 C 0.39653(8) 0.1043(2) 0.85292(13) 0.0273(4) Uani 1 1 d .
H22 H 0.4000 -0.0073 0.8718 0.033 Uiso 1 1 calc R
C23 C 0.33126(8) 0.1484(2) 0.83604(14) 0.0317(4) Uani 1 1 d .
H23A H 0.3255 0.2613 0.8283 0.038 Uiso 1 1 calc R
H23B H 0.3146 0.1119 0.8920 0.038 Uiso 1 1 calc R
C24 C 0.30290(9) 0.0620(2) 0.73575(15) 0.0342(5) Uani 1 1 d .
H24A H 0.2691 0.1223 0.6945 0.041 Uiso 1 1 calc R
H24B H 0.2877 -0.0400 0.7504 0.041 Uiso 1 1 calc R
C25 C 0.47160(9) 0.0711(2) 0.76504(14) 0.0333(4) Uani 1 1 d .
H25A H 0.4890 0.1106 0.7107 0.040 Uiso 1 1 calc R
H25B H 0.4763 -0.0424 0.7694 0.040 Uiso 1 1 calc R
C26 C 0.50023(8) 0.1486(2) 0.86685(14) 0.0278(4) Uani 1 1 d .
C27 C 0.45079(8) 0.1863(2) 0.92015(13) 0.0272(4) Uani 1 1 d .
H27A H 0.4605 0.1450 0.9899 0.033 Uiso 1 1 calc R
H27B H 0.4441 0.2989 0.9222 0.033 Uiso 1 1 calc R
C28 C 0.55845(8) 0.1758(2) 0.89877(14) 0.0283(4) Uani 1 1 d .
H28 H 0.5812 0.1438 0.8534 0.034 Uiso 1 1 calc R
C29 C 0.59371(8) 0.2472(2) 0.99260(13) 0.0252(4) Uani 1 1 d .
C30 C 0.56986(8) 0.3391(2) 1.05734(14) 0.0279(4) Uani 1 1 d .
H30 H 0.5280 0.3572 1.0416 0.033 Uiso 1 1 calc R
C31 C 0.60642(9) 0.4042(2) 1.14418(14) 0.0298(4) Uani 1 1 d .
H31 H 0.5894 0.4665 1.1868 0.036 Uiso 1 1 calc R
C32 C 0.66733(9) 0.3785(2) 1.16870(15) 0.0335(4) Uani 1 1 d .
H32 H 0.6922 0.4224 1.2283 0.040 Uiso 1 1 calc R
C33 C 0.69189(8) 0.2883(2) 1.10562(15) 0.0320(4) Uani 1 1 d .
H33 H 0.7338 0.2705 1.1219 0.038 Uiso 1 1 calc R
C34 C 0.65553(8) 0.2243(2) 1.01916(14) 0.0287(4) Uani 1 1 d .
H34 H 0.6730 0.1630 0.9766 0.034 Uiso 1 1 calc R
O1 O 0.09032(6) 0.28303(14) 0.29545(9) 0.0273(3) Uani 1 1 d .
O2 O 0.40273(6) 0.27870(15) 0.71626(9) 0.0307(3) Uani 1 1 d .

loop_
_atom_site_aniso_label
_atom_site_aniso_U_11
_atom_site_aniso_U_22
_atom_site_aniso_U_33
_atom_site_aniso_U_23
_atom_site_aniso_U_13
_atom_site_aniso_U_12
C1 0.0385(11) 0.0325(11) 0.0337(10) 0.0009(8) 0.0188(9) 0.0005(8)
C2 0.0315(10) 0.0386(11) 0.0281(10) -0.0045(8) 0.0122(8) 0.0012(8)
C3 0.0286(10) 0.0245(9) 0.0301(9) -0.0044(7) 0.0105(8) 0.0031(7)
C4 0.0274(9) 0.0218(9) 0.0231(9) -0.0031(7) 0.0064(7) -0.0012(7)
C5 0.0286(10) 0.0246(9) 0.0250(9) 0.0004(7) 0.0082(7) 0.0021(7)
C6 0.0260(10) 0.0440(12) 0.0221(9) 0.0001(8) 0.0021(7) 0.0092(8)
C7 0.0319(11) 0.0449(12) 0.0310(10) 0.0015(9) 0.0082(8) 0.0124(9)
C8 0.0301(10) 0.0367(11) 0.0290(10) -0.0117(8) 0.0084(8) -0.0049(8)
C9 0.0276(10) 0.0256(9) 0.0254(9) -0.0037(7) 0.0077(7) -0.0053(7)
C10 0.0250(9) 0.0292(9) 0.0213(8) -0.0013(7) 0.0057(7) -0.0022(7)
C11 0.0272(9) 0.0268(9) 0.0228(8) -0.0038(7) 0.0045(7) -0.0059(7)
C12 0.0257(9) 0.0231(9) 0.0235(8) 0.0052(7) 0.0061(7) -0.0017(7)
C13 0.0248(9) 0.0268(9) 0.0259(9) 0.0023(7) 0.0035(7) -0.0018(7)
C14 0.0360(11) 0.0261(9) 0.0258(9) 0.0020(7) 0.0098(8) -0.0009(8)
C15 0.0346(11) 0.0378(11) 0.0366(11) 0.0025(9) 0.0190(9) 0.0016(9)
C16 0.0247(10) 0.0457(12) 0.0408(11) 0.0016(9) 0.0109(8) -0.0044(9)
C17 0.0284(10) 0.0335(10) 0.0268(9) -0.0004(8) 0.0062(8) -0.0051(8)
C18 0.0409(12) 0.0400(12) 0.0239(9) 0.0048(8) 0.0039(8) -0.0011(9)
C19 0.0373(11) 0.0479(13) 0.0231(9) -0.0050(9) 0.0037(8) -0.0036(9)
C20 0.0324(10) 0.0288(10) 0.0297(10) -0.0067(8) 0.0055(8) -0.0027(8)
C21 0.0301(10) 0.0246(9) 0.0246(9) -0.0020(7) 0.0089(7) -0.0008(7)
C22 0.0302(10) 0.0274(9) 0.0248(9) 0.0023(7) 0.0078(7) -0.0002(8)
C23 0.0278(10) 0.0405(11) 0.0279(10) -0.0001(8) 0.0089(8) -0.0030(8)
C24 0.0305(11) 0.0384(11) 0.0326(10) -0.0006(9) 0.0059(8) -0.0067(9)
C25 0.0321(10) 0.0397(11) 0.0292(10) -0.0082(8) 0.0095(8) 0.0029(9)
C26 0.0310(10) 0.0282(10) 0.0252(9) 0.0016(7) 0.0087(8) 0.0055(8)
C27 0.0262(9) 0.0345(10) 0.0215(9) 0.0020(7) 0.0067(7) 0.0031(8)
C28 0.0283(10) 0.0313(10) 0.0280(9) -0.0011(8) 0.0121(8) 0.0039(8)
C29 0.0265(9) 0.0250(9) 0.0256(9) 0.0055(7) 0.0094(7) -0.0007(7)
C30 0.0259(9) 0.0312(10) 0.0282(9) 0.0031(8) 0.0098(8) 0.0019(8)
C31 0.0349(11) 0.0304(10) 0.0260(9) 0.0015(8) 0.0112(8) -0.0002(8)
C32 0.0346(11) 0.0349(11) 0.0287(10) 0.0030(8) 0.0036(8) -0.0076(9)
C33 0.0217(9) 0.0360(11) 0.0385(11) 0.0062(9) 0.0080(8) -0.0046(8)
C34 0.0289(10) 0.0281(10) 0.0329(10) 0.0035(8) 0.0148(8) -0.0014(8)
O1 0.0327(7) 0.0247(7) 0.0271(6) 0.0018(5) 0.0126(5) 0.0035(5)
O2 0.0401(8) 0.0285(7) 0.0214(6) 0.0014(5) 0.0036(5) -0.0045(6)

loop_
_atom_type_symbol
_atom_type_description
_atom_type_scat_dispersion_real
_atom_type_scat_dispersion_imag
_atom_type_scat_source
C C 0.0033 0.0016 'International Tables Vol C Tables 4.2.6.8 and 6.1.1.4'
H H 0.0000 0.0000 'International Tables Vol C Tables 4.2.6.8 and 6.1.1.4'
O O 0.0106 0.0060 'International Tables Vol C Tables 4.2.6.8 and 6.1.1.4'

loop_
_geom_angle_atom_site_label_1
_geom_angle_atom_site_label_2
_geom_angle_atom_site_label_3
_geom_angle
O1 C1 C2 106.22(15)
O1 C1 H1A 110.5
C2 C1 H1A 110.5
O1 C1 H1B 110.5
C2 C1 H1B 110.5
H1A C1 H1B 108.7
C1 C2 C3 101.38(14)
C1 C2 H2A 111.5
C3 C2 H2A 111.5
C1 C2 H2B 111.5
C3 C2 H2B 111.5
H2A C2 H2B 109.3
C2 C3 C4 103.47(15)
C2 C3 C7 113.71(16)
C4 C3 C7 102.67(14)
C2 C3 H3 112.1
C4 C3 H3 112.1
C7 C3 H3 112.1
O1 C4 C8 107.05(15)
O1 C4 C5 109.70(14)
C8 C4 C5 102.63(14)
O1 C4 C3 104.32(14)
C8 C4 C3 127.21(15)
C5 C4 C3 105.28(14)
C6 C5 C4 102.86(14)
C6 C5 C10 127.70(16)
C4 C5 C10 103.30(14)
C6 C5 H5 107.1
C4 C5 H5 107.1
C10 C5 H5 107.1
C5 C6 C7 101.02(15)
C5 C6 H6A 111.6
C7 C6 H6A 111.6
C5 C6 H6B 111.6
C7 C6 H6B 111.6
H6A C6 H6B 109.4
C6 C7 C3 107.94(15)
C6 C7 H7A 110.1
C3 C7 H7A 110.1
C6 C7 H7B 110.1
C3 C7 H7B 110.1
H7A C7 H7B 108.4
C4 C8 C9 102.06(14)
C4 C8 H8A 111.4
C9 C8 H8A 111.4
C4 C8 H8B 111.4
C9 C8 H8B 111.4
H8A C8 H8B 109.2
C11 C9 C10 128.88(17)
C11 C9 C8 122.29(16)
C10 C9 C8 108.84(15)
C5 C10 C9 102.14(14)
C5 C10 H10A 111.3
C9 C10 H10A 111.3
C5 C10 H10B 111.3
C9 C10 H10B 111.3
H10A C10 H10B 109.2
C9 C11 C12 130.81(17)
C9 C11 H11 114.6
C12 C11 H11 114.6
C17 C12 C13 117.25(17)
C17 C12 C11 117.86(16)
C13 C12 C11 124.86(16)
C14 C13 C12 121.18(17)
C14 C13 H13 119.4
C12 C13 H13 119.4
C15 C14 C13 120.31(18)
C15 C14 H14 119.8
C13 C14 H14 119.8
C14 C15 C16 119.38(18)
C14 C15 H15 120.3
C16 C15 H15 120.3
C17 C16 C15 120.27(18)
C17 C16 H16 119.9
C15 C16 H16 119.9
C16 C17 C12 121.62(18)
C16 C17 H17 119.2
C12 C17 H17 119.2
O2 C18 C19 106.48(16)
O2 C18 H18A 110.4
C19 C18 H18A 110.4
O2 C18 H18B 110.4
C19 C18 H18B 110.4
H18A C18 H18B 108.6
C18 C19 C20 101.34(15)
C18 C19 H19A 111.5
C20 C19 H19A 111.5
C18 C19 H19B 111.5
C20 C19 H19B 111.5
H19A C19 H19B 109.3
C21 C20 C19 103.48(15)
C21 C20 C24 102.72(14)
C19 C20 C24 113.93(17)
C21 C20 H20 112.0
C19 C20 H20 112.0
C24 C20 H20 112.0
O2 C21 C25 106.78(15)
O2 C21 C22 109.65(14)
C25 C21 C22 102.51(15)
O2 C21 C20 104.29(14)
C25 C21 C20 127.50(16)
C22 C21 C20 105.45(15)
C23 C22 C21 102.93(15)
C23 C22 C27 127.46(16)
C21 C22 C27 103.50(14)
C23 C22 H22 107.1
C21 C22 H22 107.1
C27 C22 H22 107.1
C22 C23 C24 101.27(15)
C22 C23 H23A 111.5
C24 C23 H23A 111.5
C22 C23 H23B 111.5
C24 C23 H23B 111.5
H23A C23 H23B 109.3
C23 C24 C20 107.66(15)
C23 C24 H24A 110.2
C20 C24 H24A 110.2
C23 C24 H24B 110.2
C20 C24 H24B 110.2
H24A C24 H24B 108.5
C21 C25 C26 102.13(15)
C21 C25 H25A 111.3
C26 C25 H25A 111.3
C21 C25 H25B 111.3
C26 C25 H25B 111.3
H25A C25 H25B 109.2
C28 C26 C25 123.04(16)
C28 C26 C27 128.34(17)
C25 C26 C27 108.62(15)
C22 C27 C26 102.26(15)
C22 C27 H27A 111.3
C26 C27 H27A 111.3
C22 C27 H27B 111.3
C26 C27 H27B 111.3
H27A C27 H27B 109.2
C26 C28 C29 130.88(17)
C26 C28 H28 114.6
C29 C28 H28 114.6
C34 C29 C30 117.12(17)
C34 C29 C28 118.21(16)
C30 C29 C28 124.66(17)
C31 C30 C29 121.13(18)
C31 C30 H30 119.4
C29 C30 H30 119.4
C32 C31 C30 120.36(18)
C32 C31 H31 119.8
C30 C31 H31 119.8
C31 C32 C33 119.48(18)
C31 C32 H32 120.3
C33 C32 H32 120.3
C34 C33 C32 120.09(18)
C34 C33 H33 120.0
C32 C33 H33 120.0
C33 C34 C29 121.82(18)
C33 C34 H34 119.1
C29 C34 H34 119.1
C1 O1 C4 110.64(13)
C18 O2 C21 110.33(14)

loop_
_geom_bond_atom_site_label_1
_geom_bond_atom_site_label_2
_geom_bond_distance
C1 O1 1.429(2)
C1 C2 1.520(3)
C1 H1A 0.9900
C1 H1B 0.9900
C2 C3 1.522(3)
C2 H2A 0.9900
C2 H2B 0.9900
C3 C4 1.531(2)
C3 C7 1.564(3)
C3 H3 1.0000
C4 O1 1.457(2)
C4 C8 1.514(3)
C4 C5 1.524(2)
C5 C6 1.518(3)
C5 C10 1.528(2)
C5 H5 1.0000
C6 C7 1.555(3)
C6 H6A 0.9900
C6 H6B 0.9900
C7 H7A 0.9900
C7 H7B 0.9900
C8 C9 1.539(2)
C8 H8A 0.9900
C8 H8B 0.9900
C9 C11 1.329(3)
C9 C10 1.537(2)
C10 H10A 0.9900
C10 H10B 0.9900
C11 C12 1.472(2)
C11 H11 0.9500
C12 C17 1.397(3)
C12 C13 1.404(3)
C13 C14 1.389(3)
C13 H13 0.9500
C14 C15 1.383(3)
C14 H14 0.9500
C15 C16 1.388(3)
C15 H15 0.9500
C16 C17 1.381(3)
C16 H16 0.9500
C17 H17 0.9500
C18 O2 1.432(2)
C18 C19 1.513(3)
C18 H18A 0.9900
C18 H18B 0.9900
C19 C20 1.525(3)
C19 H19A 0.9900
C19 H19B 0.9900
C20 C21 1.524(3)
C20 C24 1.568(3)
C20 H20 1.0000
C21 O2 1.459(2)
C21 C25 1.512(3)
C21 C22 1.519(2)
C22 C23 1.518(3)
C22 C27 1.531(3)
C22 H22 1.0000
C23 C24 1.555(3)
C23 H23A 0.9900
C23 H23B 0.9900
C24 H24A 0.9900
C24 H24B 0.9900
C25 C26 1.537(3)
C25 H25A 0.9900
C25 H25B 0.9900
C26 C28 1.328(3)
C26 C27 1.538(2)
C27 H27A 0.9900
C27 H27B 0.9900
C28 C29 1.472(3)
C28 H28 0.9500
C29 C34 1.398(3)
C29 C30 1.403(3)
C30 C31 1.392(3)
C30 H30 0.9500
C31 C32 1.382(3)
C31 H31 0.9500
C32 C33 1.387(3)
C32 H32 0.9500
C33 C34 1.383(3)
C33 H33 0.9500
C34 H34 0.9500
